data_3500052
loop_
_publ_author_name
'Armel Le Bail'

_publ_section_title
;
 Sr2Ga2F10.H2O isostructural with Sr2Fe2F10.H2O
;
_journal_name_full 'Personal communication to COD'
_journal_year 2016
_chemical_compound_source
;
Hydrothermal synthesis
;
_chemical_formula_sum 'F10 Ga2 H2 O Sr2'
_chemical_formula_weight 521.677
_space_group_IT_number 64
_symmetry_cell_setting orthorhombic
_symmetry_Int_Tables_number 64
_symmetry_space_group_name_Hall '-C 2ac 2'
_symmetry_space_group_name_H-M 'C m c e'
_cell_angle_alpha 90.00000
_cell_angle_beta 90.00000
_cell_angle_gamma 90.00000
_cell_formula_units_Z 8
_cell_length_a 7.79236(18)
_cell_length_b 19.6501(5)
_cell_length_c 10.6869(3)
_cell_measurement_temperature 295
_cell_volume 1636.39(7)
_computing_structure_refinement FULLPROF
_diffrn_ambient_temperature 295
_diffrn_radiation_monochromator graphite
_diffrn_radiation_probe x-ray
_diffrn_radiation_type CuK\a
_diffrn_radiation_wavelength 1.54184
_exptl_absorpt_coefficient_mu 25.747
_exptl_crystal_density_diffrn 4.243
_exptl_crystal_F_000 1904
_pd_meas_2theta_range_inc 0.020000
_pd_meas_2theta_range_max 130.00000
_pd_meas_2theta_range_min 5.00000
_pd_meas_number_of_points 6251
_pd_proc_2theta_range_inc 0.020000
_pd_proc_2theta_range_max 129.9530
_pd_proc_2theta_range_min 4.9530
_pd_proc_ls_prof_R_factor 8.2017
_pd_proc_ls_prof_wR_expected 1.8165
_pd_proc_ls_prof_wR_factor 11.2335
_pd_proc_wavelength 1.540560
_refine_ls_number_parameters 57
_refine_ls_number_reflns 1583
_refine_ls_number_restraints 0
_refine_ls_R_I_factor 6.3336
_cod_data_source_file srga.cif
_cod_data_source_block Sr2Ga2F10-H2O
_cod_depositor_comments
;
H atom fixed at the position from the Sr2Fe2F10.H2O compound

 H changed to H2
;
_cod_original_sg_symbol_Hall '-C 2bc 2'
_cod_original_sg_symbol_H-M 'C m c a'
_cod_original_formula_sum 'H F10 Ga2 O Sr2'
_cod_database_code 3500052
_pd_proc_ls_prof_cr_factor 10.1629
_pd_proc_ls_prof_cwr_factor 13.3979
_pd_proc_ls_prof_cwr_expected 2.1665
_pd_proc_ls_prof_chi2 38.2445
_pd_proc_ls_prof_echi2 38.2445

loop_
_publ_manuscript_incl_extra_item
_publ_manuscript_incl_extra_info
_publ_manuscript_incl_extra_defn
'_pd_proc_ls_prof_cR_factor' 'Prof. R-factor CORRECTED for background' no
'_pd_proc_ls_prof_cwR_factor' 'wProf.R-factor CORRECTED for background' no
'_pd_proc_ls_prof_cwR_expected' 'wProf.Expected CORRECTED for background' no
'_pd_proc_ls_prof_chi2' 'Chi-square for all considered points' no
'_pd_proc_ls_prof_echi2' 'Chi-2 for points with Bragg contribution' no

loop_
_symmetry_equiv_pos_site_id
_symmetry_equiv_pos_as_xyz
1 x,y,z
2 -x,1/2-y,1/2+z
3 x,-y,-z
4 -x,1/2+y,1/2-z
5 -x,-y,-z
6 x,1/2+y,1/2-z
7 -x,y,z
8 x,1/2-y,1/2+z
9 1/2+x,1/2+y,z
10 1/2-x,-y,1/2+z
11 1/2+x,1/2-y,-z
12 1/2-x,y,1/2-z
13 1/2-x,1/2-y,-z
14 1/2+x,y,1/2-z
15 1/2-x,1/2+y,z
16 1/2+x,-y,1/2+z

loop_
_atom_site_label
_atom_site_type_symbol
_atom_site_thermal_displace_type
_atom_site_fract_x
_atom_site_fract_y
_atom_site_fract_z
_atom_site_occupancy
_atom_site_U_iso_or_equiv
_atom_site_calc_flag
_atom_site_refinement_flags
_atom_site_disorder_assembly
_atom_site_disorder_group
Ga1 Ga Uiso 0.25000 0.46678(13) 0.25000 1.000 0.0083(8) . . . .
F1 F Uiso 0.1995(7) 0.3999(3) 0.1327(5) 1.000 0.0092(9) . . . .
F3 F Uiso 0.2950(8) 0.0348(4) 0.1272(5) 1.000 0.0092(9) . . . .
F6 F Uiso 0.00000 0.4683(5) 0.2950(8) 1.000 0.0092(9) . . . .
Ga2 Ga Uiso 0.00000 0.18228(13) 0.0658(2) 1.000 0.0073(8) . . . .
F2 F Uiso 0.2317(8) 0.1886(3) 0.0762(5) 1.000 0.0092(9) . . . .
F4 F Uiso 0.00000 0.3029(5) 0.3938(9) 1.000 0.0092(9) . . . .
F5 F Uiso 0.00000 0.1808(4) 0.2441(10) 1.000 0.0092(9) . . . .
F7 F Uiso 0.00000 0.2775(5) 0.1055(9) 1.000 0.0092(9) . . . .
OW O Uiso 0.00000 0.0797(5) 0.0301(10) 1.000 0.0092(9) . . . .
Sr1 Sr Uiso 0.25000 0.28067(10) 0.25000 1.000 0.0088(6) . . . .
Sr2 Sr Uiso 0.00000 0.11891(11) 0.45199(17) 1.000 0.0078(6) . . . .
H H Uiso 0.09800 0.05270 0.08300 1.000 0.0127 . . . .

loop_
_atom_type_symbol
_atom_type_scat_Cromer_Mann_a1
_atom_type_scat_Cromer_Mann_b1
_atom_type_scat_Cromer_Mann_a2
_atom_type_scat_Cromer_Mann_b2
_atom_type_scat_Cromer_Mann_a3
_atom_type_scat_Cromer_Mann_b3
_atom_type_scat_Cromer_Mann_a4
_atom_type_scat_Cromer_Mann_b4
_atom_type_scat_Cromer_Mann_c
_atom_type_scat_dispersion_real
_atom_type_scat_dispersion_imag
_atom_type_scat_source
sr+2 18.08740 1.49070 8.13730 12.69630 2.56540 24.56510 -34.19300 -0.01380 41.40250 -0.46500 1.82000 International_Tables_for_Crystallography_Vol.C(1991)_Tables_6.1.1.4_and_6.1.1.5
ga+3 12.69200 2.81262 6.69883 0.22789 6.06692 6.36441 1.00660 14.41220 1.53545 -1.35400 0.77700 International_Tables_for_Crystallography_Vol.C(1991)_Tables_6.1.1.4_and_6.1.1.5
f-1 3.63220 5.27756 3.51057 14.73530 1.26064 0.44226 0.94071 47.34370 0.65340 0.06900 0.05300 International_Tables_for_Crystallography_Vol.C(1991)_Tables_6.1.1.4_and_6.1.1.5
o-2 4.75800 7.83100 3.63700 30.05000 0.00000 0.00000 0.00000 0.00000 1.59400 0.04700 0.03200 International_Tables_for_Crystallography_Vol.C(1991)_Tables_6.1.1.4_and_6.1.1.5
h 0.49300 10.51090 0.32291 26.12570 0.14019 3.14236 0.04081 57.79970 0.00304 0.00000 0.00000 International_Tables_for_Crystallography_Vol.C(1991)_Tables_6.1.1.4_and_6.1.1.5

loop_
_geom_angle_atom_site_label_1
_geom_angle_atom_site_label_2
_geom_angle_atom_site_label_3
_geom_angle
_geom_angle_site_symmetry_1
_geom_angle_site_symmetry_2
_geom_angle_site_symmetry_3
_geom_angle_publ_flag
F1 Ga1 F6 88.1(3) . . . yes
F1 Ga1 F3 178.2(2) . . 6_555 yes
F1 Ga1 F1 90.0(3) . . 12_555 yes
F1 Ga1 F6 93.1(3) . . 12_555 yes
F1 Ga1 F3 89.6(3) . . 15_555 yes
F3 Ga1 F6 90.2(3) 6_555 . . yes
F1 Ga1 F6 93.1(3) 12_555 . . yes
F6 Ga1 F6 178.3(4) . . 12_555 yes
F3 Ga1 F6 88.6(3) 15_555 . . yes
F1 Ga1 F3 89.6(3) 12_555 . 6_555 yes
F3 Ga1 F6 88.6(3) 6_555 . 12_555 yes
F3 Ga1 F3 90.9(3) 6_555 . 15_555 yes
F1 Ga1 F6 88.1(3) 12_555 . 12_555 yes
F1 Ga1 F3 178.2(3) 12_555 . 15_555 yes
F3 Ga1 F6 90.2(3) 15_555 . 12_555 yes
F2 Ga2 F4 92.86(18) 7_555 . 2_554 yes
F2 Ga2 F5 86.55(18) . . . yes
F2 Ga2 F7 85.4(2) . . . yes
F2 Ga2 OW 94.5(2) . . . yes
F2 Ga2 F4 92.86(18) . . 2_554 yes
F2 Ga2 F2 169.5(3) . . 7_555 yes
F5 Ga2 F7 78.1(4) . . . yes
F5 Ga2 OW 99.8(4) . . . yes
F4 Ga2 F5 171.9(4) 2_554 . . yes
F2 Ga2 F5 86.55(18) 7_555 . . yes
F7 Ga2 OW 177.9(4) . . . yes
F4 Ga2 F7 93.8(4) 2_554 . . yes
F2 Ga2 F7 85.4(2) 7_555 . . yes
F4 Ga2 OW 88.3(4) 2_554 . . yes
F2 Ga2 OW 94.5(2) 7_555 . . yes
Ga1 F6 Ga1 152.2(5) . . 7_555 yes
Ga2 OW H 112.00 . . . no
Ga2 OW H 112.00 . . 7_555 no
H OW H 89.00 . . 7_555 no

loop_
_geom_bond_atom_site_label_1
_geom_bond_atom_site_label_2
_geom_bond_distance
_geom_bond_site_symmetry_1
_geom_bond_site_symmetry_2
_geom_bond_publ_flag
Ga1 F1 1.858(6) . . yes
Ga1 F6 2.007(2) . . yes
Ga1 F3 1.906(7) . 6_555 yes
Ga1 F1 1.858(6) . 12_555 yes
Ga1 F6 2.007(2) . 12_555 yes
Ga1 F3 1.906(7) . 15_555 yes
Ga2 F2 1.813(6) . . yes
Ga2 F5 1.906(11) . . yes
Ga2 F7 1.919(10) . . yes
Ga2 OW 2.052(10) . . yes
Ga2 F4 1.861(10) . 2_554 yes
Ga2 F2 1.813(6) . 7_555 yes
OW H 1.0900 . . no
OW H 1.0900 . 7_555 no

loop_
_geom_hbond_atom_site_label_D
_geom_hbond_atom_site_label_H
_geom_hbond_atom_site_label_A
_geom_hbond_distance_DH
_geom_hbond_distance_HA
_geom_hbond_distance_DA
_geom_hbond_angle_DHA
_geom_hbond_site_symmetry_A
_geom_hbond_publ_flag
OW H F3 1.0900 1.6400 2.672(8) 155.00 . yes
OW H F6 1.0900 2.2400 2.879(14) 115.00 4_545 yes
